data_1562082
loop_
_publ_author_name
'Vallejos, Javier'
'Brito, Iv\'an'
'C\'ardenas, Alejandro'
'Llanos, Jaime'
'Bolte, Michael'
'L\'opez-Rodr\'iguez, Mat\'ias'

_publ_section_title
;
 Mercury coordination polymers with flexible
 ethane-1,2-diyl-bis-(pyridyl-3-carboxylate): Synthesis, structures,
 thermal and luminescent properties
;
_journal_name_full 'Journal of Solid State Chemistry'
_journal_page_first 17
_journal_page_last 22
_journal_paper_doi 10.1016/j.jssc.2014.03.022
_journal_volume 223
_journal_year 2015
_chemical_formula_moiety 'C14 H12 Br2 Hg N2 O4'
_chemical_formula_sum 'C14 H12 Br2 Hg N2 O4'
_chemical_formula_weight 632.67
_space_group_IT_number 15
_space_group_name_Hall '-C 2yc'
_space_group_name_H-M_alt 'C 1 2/c 1'
_symmetry_cell_setting monoclinic
_symmetry_space_group_name_Hall '-C 2yc'
_symmetry_space_group_name_H-M 'C 1 2/c 1'
_atom_sites_solution_hydrogens geom
_atom_sites_solution_primary direct
_atom_sites_solution_secondary difmap
_audit_creation_method SHELXL-97
_cell_angle_alpha 90.00
_cell_angle_beta 104.238(5)
_cell_angle_gamma 90.00
_cell_formula_units_Z 4
_cell_length_a 22.7861(14)
_cell_length_b 4.9181(4)
_cell_length_c 15.3032(10)
_cell_measurement_reflns_used 16656
_cell_measurement_temperature 173(2)
_cell_measurement_theta_max 28.13
_cell_measurement_theta_min 2.75
_cell_volume 1662.3(2)
_computing_cell_refinement 'X-Area (Stoe & Cie, 2001)'
_computing_data_collection 'X-Area (Stoe & Cie, 2001)'
_computing_data_reduction 'X-Area (Stoe & Cie, 2001)'
_computing_molecular_graphics 'XP in SHELXTL-Plus (Sheldrick, 2008)'
_computing_publication_material SHELXL97
_computing_structure_refinement 'SHELXL97 (Sheldrick, 2008) '
_computing_structure_solution 'SHELXS97 (Sheldrick, 2008) '
_diffrn_ambient_temperature 173(2)
_diffrn_measured_fraction_theta_full 0.995
_diffrn_measured_fraction_theta_max 0.996
_diffrn_measurement_device_type 'STOE IPDS II two-circle-diffractometer'
_diffrn_measurement_method \w
_diffrn_radiation_monochromator 'Genix 3D multilayer optics'
_diffrn_radiation_source 'Genix 3D I\mS microfocus X-ray source'
_diffrn_radiation_type MoK\a
_diffrn_radiation_wavelength 0.71073
_diffrn_reflns_av_R_equivalents 0.0882
_diffrn_reflns_av_sigmaI/netI 0.0763
_diffrn_reflns_limit_h_max 29
_diffrn_reflns_limit_h_min -28
_diffrn_reflns_limit_k_max 6
_diffrn_reflns_limit_k_min -6
_diffrn_reflns_limit_l_max 19
_diffrn_reflns_limit_l_min -20
_diffrn_reflns_number 10287
_diffrn_reflns_theta_full 25.00
_diffrn_reflns_theta_max 27.53
_diffrn_reflns_theta_min 2.75
_diffrn_standards_interval_count .
_diffrn_standards_interval_time .
_diffrn_standards_number 0
_exptl_absorpt_coefficient_mu 14.086
_exptl_absorpt_correction_T_max 0.2431
_exptl_absorpt_correction_T_min 0.1559
_exptl_absorpt_correction_type multi-scan
_exptl_absorpt_process_details 'X-Area (Stoe & Cie, 2001)'
_exptl_crystal_colour colourless
_exptl_crystal_density_diffrn 2.528
_exptl_crystal_density_method 'not measured'
_exptl_crystal_description block
_exptl_crystal_F_000 1168
_exptl_crystal_size_max 0.21
_exptl_crystal_size_mid 0.18
_exptl_crystal_size_min 0.14
_refine_diff_density_max 1.469
_refine_diff_density_min -2.124
_refine_diff_density_rms 0.277
_refine_ls_extinction_coef 0.0047(3)
_refine_ls_extinction_expression Fc^*^=kFc[1+0.001xFc^2^\l^3^/sin(2\q)]^-1/4^
_refine_ls_extinction_method SHELXL
_refine_ls_goodness_of_fit_ref 1.111
_refine_ls_hydrogen_treatment constr
_refine_ls_matrix_type full
_refine_ls_number_parameters 106
_refine_ls_number_reflns 1904
_refine_ls_number_restraints 0
_refine_ls_restrained_S_all 1.111
_refine_ls_R_factor_all 0.0365
_refine_ls_R_factor_gt 0.0354
_refine_ls_shift/su_max 0.001
_refine_ls_shift/su_mean 0.000
_refine_ls_structure_factor_coef Fsqd
_refine_ls_weighting_details 'calc w=1/[\s^2^(Fo^2^)+(0.0506P)^2^] where P=(Fo^2^+2Fc^2^)/3'
_refine_ls_weighting_scheme calc
_refine_ls_wR_factor_gt 0.0915
_refine_ls_wR_factor_ref 0.0925
_reflns_number_gt 1847
_reflns_number_total 1904
_reflns_threshold_expression I>2\s(I)
_cod_data_source_file JSSC-2015-223-17.cif
_cod_data_source_block ib37
_cod_depositor_comments
;
The following automatic conversions were performed:

data item '_symmetry_cell_setting' value 'Monoclinic' was changed to
'monoclinic' in accordance with the built-in table derived from the
CIF Core dictionary named 'cif_core.dic' version 2.4.5 last updated
on 2014-11-21.

Automatic conversion script
Id: cif_fix_values 8369 2020-08-20 11:38:08Z andrius 
;
_cod_original_sg_symbol_H-M C2/c
_cod_database_code 1562082

loop_
_symmetry_equiv_pos_as_xyz
'x, y, z'
'-x, y, -z+1/2'
'x+1/2, y+1/2, z'
'-x+1/2, y+1/2, -z+1/2'
'-x, -y, -z'
'x, -y, z-1/2'
'-x+1/2, -y+1/2, -z'
'x+1/2, -y+1/2, z-1/2'

loop_
_atom_site_label
_atom_site_type_symbol
_atom_site_fract_x
_atom_site_fract_y
_atom_site_fract_z
_atom_site_U_iso_or_equiv
_atom_site_adp_type
_atom_site_occupancy
_atom_site_symmetry_multiplicity
_atom_site_calc_flag
_atom_site_refinement_flags
_atom_site_disorder_assembly
_atom_site_disorder_group
Hg1 Hg 0.5000 1.01533(4) 0.7500 0.02054(15) Uani 1 2 d S . .
Br1 Br 0.562821(19) 1.13627(9) 0.90253(3) 0.02668(17) Uani 1 1 d . . .
O1 O 0.26843(18) 0.0882(9) 0.6834(3) 0.0369(8) Uani 1 1 d . . .
O2 O 0.28190(19) 0.4528(7) 0.6013(3) 0.0269(8) Uani 1 1 d . . .
C1 C 0.2944(2) 0.2976(9) 0.6761(3) 0.0263(9) Uani 1 1 d . . .
C2 C 0.2358(2) 0.3496(10) 0.5264(3) 0.0317(10) Uani 1 1 d . . .
H2A H 0.2171 0.5017 0.4869 0.038 Uiso 1 1 calc R . .
H2B H 0.2037 0.2576 0.5489 0.038 Uiso 1 1 calc R . .
C11 C 0.34421(19) 0.4101(10) 0.7479(3) 0.0210(8) Uani 1 1 d . . .
C12 C 0.38227(18) 0.6135(9) 0.7297(3) 0.0211(8) Uani 1 1 d . . .
H12 H 0.3745 0.6869 0.6706 0.025 Uiso 1 1 calc R . .
N13 N 0.42925(15) 0.7086(7) 0.7928(2) 0.0198(6) Uani 1 1 d . . .
C14 C 0.4390(2) 0.6098(10) 0.8769(3) 0.0230(8) Uani 1 1 d . . .
H14 H 0.4721 0.6783 0.9220 0.028 Uiso 1 1 calc R . .
C15 C 0.4025(2) 0.4118(12) 0.9003(3) 0.0289(9) Uani 1 1 d . . .
H15 H 0.4100 0.3482 0.9606 0.035 Uiso 1 1 calc R . .
C16 C 0.3551(2) 0.3082(9) 0.8347(3) 0.0252(8) Uani 1 1 d . . .
H16 H 0.3302 0.1685 0.8490 0.030 Uiso 1 1 calc R . .

loop_
_atom_site_aniso_label
_atom_site_aniso_U_11
_atom_site_aniso_U_22
_atom_site_aniso_U_33
_atom_site_aniso_U_23
_atom_site_aniso_U_13
_atom_site_aniso_U_12
Hg1 0.02014(19) 0.02682(19) 0.01445(19) 0.000 0.00388(11) 0.000
Br1 0.0275(2) 0.0353(3) 0.0162(2) -0.00443(15) 0.00346(17) -0.00488(16)
O1 0.0351(19) 0.0388(17) 0.036(2) -0.0059(18) 0.0083(16) -0.0181(18)
O2 0.0260(18) 0.0285(15) 0.0229(19) -0.0073(14) -0.0002(15) -0.0037(14)
C1 0.0213(18) 0.032(2) 0.026(2) -0.0089(18) 0.0070(17) -0.0001(18)
C2 0.0221(19) 0.039(2) 0.029(2) -0.010(2) -0.0039(18) -0.0007(19)
C11 0.0199(19) 0.0220(18) 0.023(2) -0.0034(18) 0.0091(17) 0.0006(18)
C12 0.0201(18) 0.028(2) 0.0157(18) -0.0005(16) 0.0056(15) 0.0004(16)
N13 0.0190(14) 0.0244(15) 0.0173(15) -0.0017(13) 0.0072(13) -0.0029(13)
C14 0.0231(19) 0.030(2) 0.0159(19) 0.0000(16) 0.0051(16) -0.0014(17)
C15 0.032(2) 0.034(2) 0.021(2) 0.006(2) 0.0077(19) -0.003(2)
C16 0.0244(19) 0.029(2) 0.024(2) 0.0023(18) 0.0096(17) -0.0012(17)

loop_
_atom_type_symbol
_atom_type_description
_atom_type_scat_dispersion_real
_atom_type_scat_dispersion_imag
_atom_type_scat_source
C C 0.0033 0.0016 'International Tables Vol C Tables 4.2.6.8 and 6.1.1.4'
H H 0.0000 0.0000 'International Tables Vol C Tables 4.2.6.8 and 6.1.1.4'
Br Br -0.2901 2.4595 'International Tables Vol C Tables 4.2.6.8 and 6.1.1.4'
Hg Hg -2.3894 9.2266 'International Tables Vol C Tables 4.2.6.8 and 6.1.1.4'
N N 0.0061 0.0033 'International Tables Vol C Tables 4.2.6.8 and 6.1.1.4'
O O 0.0106 0.0060 'International Tables Vol C Tables 4.2.6.8 and 6.1.1.4'

loop_
_geom_angle_atom_site_label_1
_geom_angle_atom_site_label_2
_geom_angle_atom_site_label_3
_geom_angle
_geom_angle_site_symmetry_1
_geom_angle_site_symmetry_3
N13 Hg1 N13 102.62(17) 2_656 .
N13 Hg1 Br1 97.79(8) 2_656 .
N13 Hg1 Br1 99.38(8) . .
N13 Hg1 Br1 99.38(8) 2_656 2_656
N13 Hg1 Br1 97.79(8) . 2_656
Br1 Hg1 Br1 152.38(2) . 2_656
C1 O2 C2 115.9(4) . .
O1 C1 O2 123.8(4) . .
O1 C1 C11 123.7(4) . .
O2 C1 C11 112.5(4) . .
O2 C2 C2 109.2(4) . 7_556
O2 C2 H2A 109.8 . .
C2 C2 H2A 109.8 7_556 .
O2 C2 H2B 109.8 . .
C2 C2 H2B 109.8 7_556 .
H2A C2 H2B 108.3 . .
C16 C11 C12 118.5(4) . .
C16 C11 C1 120.1(4) . .
C12 C11 C1 121.4(4) . .
N13 C12 C11 122.2(4) . .
N13 C12 H12 118.9 . .
C11 C12 H12 118.9 . .
C12 N13 C14 118.7(4) . .
C12 N13 Hg1 119.5(3) . .
C14 N13 Hg1 121.5(3) . .
N13 C14 C15 122.3(4) . .
N13 C14 H14 118.8 . .
C15 C14 H14 118.8 . .
C16 C15 C14 119.0(4) . .
C16 C15 H15 120.5 . .
C14 C15 H15 120.5 . .
C15 C16 C11 119.3(4) . .
C15 C16 H16 120.4 . .
C11 C16 H16 120.4 . .

loop_
_geom_bond_atom_site_label_1
_geom_bond_atom_site_label_2
_geom_bond_distance
_geom_bond_site_symmetry_2
Hg1 N13 2.413(3) 2_656
Hg1 N13 2.413(3) .
Hg1 Br1 2.4916(4) .
Hg1 Br1 2.4916(4) 2_656
O1 C1 1.207(6) .
O2 C1 1.347(6) .
O2 C2 1.443(5) .
C1 C11 1.479(6) .
C2 C2 1.513(10) 7_556
C2 H2A 0.9900 .
C2 H2B 0.9900 .
C11 C16 1.384(6) .
C11 C12 1.396(6) .
C12 N13 1.337(5) .
C12 H12 0.9500 .
N13 C14 1.342(5) .
C14 C15 1.383(7) .
C14 H14 0.9500 .
C15 C16 1.378(6) .
C15 H15 0.9500 .
C16 H16 0.9500 .

loop_
_geom_torsion_atom_site_label_1
_geom_torsion_atom_site_label_2
_geom_torsion_atom_site_label_3
_geom_torsion_atom_site_label_4
_geom_torsion
_geom_torsion_site_symmetry_1
_geom_torsion_site_symmetry_2
_geom_torsion_site_symmetry_3
_geom_torsion_site_symmetry_4
C2 O2 C1 O1 -2.1(7) . . . .
C2 O2 C1 C11 177.0(4) . . . .
C1 O2 C2 C2 -84.3(7) . . . 7_556
O1 C1 C11 C16 -13.6(7) . . . .
O2 C1 C11 C16 167.3(4) . . . .
O1 C1 C11 C12 164.4(5) . . . .
O2 C1 C11 C12 -14.7(6) . . . .
C16 C11 C12 N13 1.3(7) . . . .
C1 C11 C12 N13 -176.8(4) . . . .
C11 C12 N13 C14 -1.9(6) . . . .
C11 C12 N13 Hg1 171.8(3) . . . .
N13 Hg1 N13 C12 -86.4(3) 2_656 . . .
Br1 Hg1 N13 C12 173.3(3) . . . .
Br1 Hg1 N13 C12 15.0(3) 2_656 . . .
N13 Hg1 N13 C14 87.0(3) 2_656 . . .
Br1 Hg1 N13 C14 -13.3(3) . . . .
Br1 Hg1 N13 C14 -171.5(3) 2_656 . . .
C12 N13 C14 C15 0.6(7) . . . .
Hg1 N13 C14 C15 -172.9(4) . . . .
N13 C14 C15 C16 1.2(8) . . . .
C14 C15 C16 C11 -1.8(7) . . . .
C12 C11 C16 C15 0.6(7) . . . .
C1 C11 C16 C15 178.7(5) . . . .
